data_7234225
loop_
_publ_author_name
'Gayathri, Parthasarathy'
'Karthikeyan, Subramanian'
'Pannipara, Mehboobali'
'Al-Sehemi, Abdullah G.'
'Moon, Dohyun'
'Anthony, Savarimuthu Philip'

_publ_section_title
;
 Aggregation-enhanced emissive mechanofluorochromic carbazole-halogen
 positional isomers: tunable fluorescence via conformational polymorphism
 and crystallization-induced fluorescence switching
;
_journal_issue 43
_journal_name_full CrystEngComm
_journal_page_first 6604
_journal_paper_doi 10.1039/C9CE01227C
_journal_volume 21
_journal_year 2019
_chemical_formula_moiety 'C27 H17 Br N2'
_chemical_formula_sum 'C27 H17 Br N2'
_chemical_formula_weight 449.33
_space_group_crystal_system monoclinic
_space_group_IT_number 14
_space_group_name_Hall '-P 2ybc'
_space_group_name_H-M_alt 'P 1 21/c 1'
_symmetry_space_group_name_Hall '-P 2ybc'
_symmetry_space_group_name_H-M 'P 1 21/c 1'
_atom_sites_solution_hydrogens geom
_audit_creation_method SHELXL-2017/1
_audit_update_record
;
2019-08-03 deposited with the CCDC.    2019-09-26 downloaded from the CCDC.
;
_cell_angle_alpha 90
_cell_angle_beta 96.70(3)
_cell_angle_gamma 90
_cell_formula_units_Z 4
_cell_length_a 8.9710(18)
_cell_length_b 13.595(3)
_cell_length_c 16.421(3)
_cell_measurement_reflns_used 67696
_cell_measurement_temperature 100(2)
_cell_measurement_theta_max 33.679
_cell_measurement_theta_min 0.350
_cell_volume 1989.0(7)
_computing_cell_refinement '<i>HKL3000sm</i>(Otwinowski & Minor, 1997)'
_computing_data_collection '<i>PAL BL2D-SMDC Program</i>(Shin et. al, 2016)'
_computing_data_reduction '<i>HKL3000sm</i>(Otwinowski & Minor, 1997)'
_computing_molecular_graphics '<i>DIAMOND 4</i>(Putz & Brandenburg, 2014)'
_computing_publication_material '<i>enCifer 1.6</i>'
_computing_structure_refinement '<i>SHELXL-2017</i> (Sheldrick, 2015)'
_computing_structure_solution '<i>SHELXT-2014</i> (Sheldrick, 2015)'
_diffrn_ambient_temperature 100(2)
_diffrn_measured_fraction_theta_full 0.982
_diffrn_measured_fraction_theta_max 0.972
_diffrn_measurement_device_type 'ADSC Q210 CCD area detector'
_diffrn_measurement_method 'omega scan'
_diffrn_radiation_type synchrotron
_diffrn_radiation_wavelength 0.600
_diffrn_reflns_av_R_equivalents 0.0395
_diffrn_reflns_av_unetI/netI 0.0356
_diffrn_reflns_Laue_measured_fraction_full 0.982
_diffrn_reflns_Laue_measured_fraction_max 0.972
_diffrn_reflns_limit_h_max 12
_diffrn_reflns_limit_h_min -12
_diffrn_reflns_limit_k_max 19
_diffrn_reflns_limit_k_min -19
_diffrn_reflns_limit_l_max 23
_diffrn_reflns_limit_l_min -23
_diffrn_reflns_number 21085
_diffrn_reflns_point_group_measured_fraction_full 0.982
_diffrn_reflns_point_group_measured_fraction_max 0.972
_diffrn_reflns_theta_full 21.100
_diffrn_reflns_theta_max 25.000
_diffrn_reflns_theta_min 1.646
_diffrn_source 'PLSII 2D bending magnet'
_exptl_absorpt_coefficient_mu 1.340
_exptl_absorpt_correction_T_max 1.000
_exptl_absorpt_correction_T_min 0.941
_exptl_absorpt_correction_type empirical
_exptl_absorpt_process_details '<i>HKL3000sm Scalepack(Otwinowski & Minor, 1997)</i>'
_exptl_crystal_colour yellow
_exptl_crystal_density_diffrn 1.501
_exptl_crystal_description block
_exptl_crystal_F_000 912
_exptl_crystal_size_max 0.133
_exptl_crystal_size_mid 0.118
_exptl_crystal_size_min 0.095
_refine_diff_density_max 0.450
_refine_diff_density_min -0.938
_refine_diff_density_rms 0.083
_refine_ls_extinction_coef 0.0181(14)
_refine_ls_extinction_expression Fc^*^=kFc[1+0.001xFc^2^\l^3^/sin(2\q)]^-1/4^
_refine_ls_extinction_method 'SHELXL-2017/1 (Sheldrick 2017)'
_refine_ls_goodness_of_fit_ref 1.030
_refine_ls_hydrogen_treatment constr
_refine_ls_matrix_type full
_refine_ls_number_parameters 272
_refine_ls_number_reflns 5660
_refine_ls_number_restraints 0
_refine_ls_restrained_S_all 1.030
_refine_ls_R_factor_all 0.0451
_refine_ls_R_factor_gt 0.0344
_refine_ls_shift/su_max 0.001
_refine_ls_shift/su_mean 0.000
_refine_ls_structure_factor_coef Fsqd
_refine_ls_weighting_details 'w=1/[\s^2^(Fo^2^)+(0.0610P)^2^] where P=(Fo^2^+2Fc^2^)/3'
_refine_ls_weighting_scheme calc
_refine_ls_wR_factor_gt 0.0908
_refine_ls_wR_factor_ref 0.0942
_reflns_Friedel_coverage 0.000
_reflns_number_gt 4593
_reflns_number_total 5660
_reflns_threshold_expression 'I > 2\s(I)'
_cod_data_source_file c9ce01227c2.cif
_cod_data_source_block SPA209
_cod_depositor_comments 'Adding full bibliography for 7234221--7234231.cif.'
_cod_database_code 7234225
_shelx_shelxl_version_number 2017/1
_shelx_space_group_comment
;
The symmetry employed for this shelxl refinement is uniquely defined
by the following loop, which should always be used as a source of
symmetry information in preference to the above space-group names.
They are only intended as comments.
;
_shelx_estimated_absorpt_t_min 0.842
_shelx_estimated_absorpt_t_max 0.883

loop_
_space_group_symop_operation_xyz
'x, y, z'
'-x, y+1/2, -z+1/2'
'-x, -y, -z'
'x, -y-1/2, z-1/2'

loop_
_atom_site_label
_atom_site_type_symbol
_atom_site_fract_x
_atom_site_fract_y
_atom_site_fract_z
_atom_site_U_iso_or_equiv
_atom_site_adp_type
_atom_site_occupancy
_atom_site_site_symmetry_order
_atom_site_calc_flag
_atom_site_refinement_flags_posn
_atom_site_refinement_flags_adp
Br1 Br 0.48670(2) 0.93706(2) 0.37111(2) 0.03631(9) Uani 1 1 d . .
N1 N 0.18953(15) 0.25530(9) 0.85424(7) 0.0139(2) Uani 1 1 d . .
N2 N 0.16329(19) 0.72931(11) 0.73651(10) 0.0276(3) Uani 1 1 d . .
C1 C 0.14384(17) 0.27787(11) 0.93074(9) 0.0141(3) Uani 1 1 d . .
C2 C 0.12814(18) 0.36951(11) 0.96692(9) 0.0173(3) Uani 1 1 d . .
H2 H 0.144767 0.428620 0.938464 0.021 Uiso 1 1 calc R U
C3 C 0.08750(19) 0.37147(12) 1.04569(10) 0.0205(3) Uani 1 1 d . .
H3 H 0.076690 0.433029 1.071741 0.025 Uiso 1 1 calc R U
C4 C 0.06196(19) 0.28445(12) 1.08784(9) 0.0202(3) Uani 1 1 d . .
H4 H 0.031026 0.287775 1.141161 0.024 Uiso 1 1 calc R U
C5 C 0.08155(18) 0.19377(12) 1.05224(9) 0.0177(3) Uani 1 1 d . .
H5 H 0.066558 0.134967 1.081458 0.021 Uiso 1 1 calc R U
C6 C 0.12349(17) 0.18940(11) 0.97309(9) 0.0146(3) Uani 1 1 d . .
C7 C 0.16011(17) 0.11006(11) 0.92046(9) 0.0142(3) Uani 1 1 d . .
C8 C 0.16645(17) 0.00751(11) 0.92925(10) 0.0161(3) Uani 1 1 d . .
H8 H 0.143259 -0.022715 0.978394 0.019 Uiso 1 1 calc R U
C9 C 0.20699(18) -0.04906(11) 0.86527(10) 0.0179(3) Uani 1 1 d . .
H9 H 0.212247 -0.118565 0.870835 0.021 Uiso 1 1 calc R U
C10 C 0.24042(17) -0.00496(11) 0.79231(10) 0.0168(3) Uani 1 1 d . .
H10 H 0.265854 -0.045419 0.748828 0.020 Uiso 1 1 calc R U
C11 C 0.23719(17) 0.09670(11) 0.78216(9) 0.0154(3) Uani 1 1 d . .
H11 H 0.260009 0.126327 0.732705 0.018 Uiso 1 1 calc R U
C12 C 0.19910(17) 0.15334(10) 0.84750(9) 0.0135(3) Uani 1 1 d . .
C13 C 0.22625(17) 0.32613(10) 0.79646(8) 0.0123(3) Uani 1 1 d . .
C14 C 0.36004(17) 0.31919(10) 0.76132(9) 0.0138(3) Uani 1 1 d . .
H14 H 0.426894 0.265900 0.774793 0.017 Uiso 1 1 calc R U
C15 C 0.39441(16) 0.39095(10) 0.70649(9) 0.0129(3) Uani 1 1 d . .
H15 H 0.483122 0.384682 0.680473 0.015 Uiso 1 1 calc R U
C16 C 0.30079(16) 0.47257(11) 0.68870(8) 0.0119(3) Uani 1 1 d . .
C17 C 0.16556(16) 0.47706(11) 0.72298(9) 0.0126(3) Uani 1 1 d . .
H17 H 0.099131 0.530742 0.710218 0.015 Uiso 1 1 calc R U
C18 C 0.12763(17) 0.40377(11) 0.77548(9) 0.0132(3) Uani 1 1 d . .
H18 H 0.034135 0.406425 0.797249 0.016 Uiso 1 1 calc R U
C19 C 0.34630(17) 0.54787(10) 0.63267(9) 0.0129(3) Uani 1 1 d . .
H19 H 0.409141 0.525915 0.593616 0.015 Uiso 1 1 calc R U
C20 C 0.31058(16) 0.64417(11) 0.62936(8) 0.0128(3) Uani 1 1 d . .
C21 C 0.22569(18) 0.68827(11) 0.68954(10) 0.0171(3) Uani 1 1 d . .
C22 C 0.35561(16) 0.71390(10) 0.56734(9) 0.0133(3) Uani 1 1 d . .
C23 C 0.2788(2) 0.80212(14) 0.55310(13) 0.0320(5) Uani 1 1 d . .
H23 H 0.198359 0.817382 0.583805 0.038 Uiso 1 1 calc R U
C24 C 0.3175(2) 0.86822(16) 0.49485(15) 0.0409(6) Uani 1 1 d . .
H24 H 0.263864 0.928205 0.485579 0.049 Uiso 1 1 calc R U
C25 C 0.43445(19) 0.84619(13) 0.45046(10) 0.0231(4) Uani 1 1 d . .
C26 C 0.51448(18) 0.75960(12) 0.46354(9) 0.0170(3) Uani 1 1 d . .
H26 H 0.595674 0.745373 0.433112 0.020 Uiso 1 1 calc R U
C27 C 0.47430(17) 0.69371(11) 0.52188(9) 0.0156(3) Uani 1 1 d . .
H27 H 0.528458 0.633906 0.531003 0.019 Uiso 1 1 calc R U

loop_
_atom_site_aniso_label
_atom_site_aniso_U_11
_atom_site_aniso_U_22
_atom_site_aniso_U_33
_atom_site_aniso_U_23
_atom_site_aniso_U_13
_atom_site_aniso_U_12
Br1 0.02512(11) 0.04764(14) 0.03728(13) 0.03352(9) 0.00830(8) 0.00252(8)
N1 0.0206(6) 0.0100(6) 0.0119(5) 0.0027(4) 0.0048(5) -0.0007(5)
N2 0.0401(9) 0.0173(7) 0.0289(8) 0.0002(6) 0.0183(7) 0.0021(6)
C1 0.0166(7) 0.0146(7) 0.0117(6) 0.0015(5) 0.0037(5) -0.0014(5)
C2 0.0235(8) 0.0128(7) 0.0160(7) -0.0003(5) 0.0044(6) -0.0033(6)
C3 0.0257(8) 0.0189(7) 0.0173(7) -0.0040(6) 0.0048(6) -0.0031(6)
C4 0.0232(8) 0.0269(8) 0.0113(6) -0.0006(6) 0.0048(6) -0.0043(6)
C5 0.0191(7) 0.0203(7) 0.0140(7) 0.0050(5) 0.0028(6) -0.0049(6)
C6 0.0166(7) 0.0139(7) 0.0133(6) 0.0028(5) 0.0018(5) -0.0026(5)
C7 0.0146(7) 0.0126(7) 0.0149(6) 0.0033(5) -0.0001(5) -0.0023(5)
C8 0.0149(7) 0.0141(7) 0.0189(7) 0.0055(5) 0.0006(6) -0.0023(5)
C9 0.0149(7) 0.0113(7) 0.0270(8) 0.0038(6) 0.0009(6) 0.0010(5)
C10 0.0131(7) 0.0154(7) 0.0222(7) -0.0007(5) 0.0029(6) 0.0020(5)
C11 0.0147(7) 0.0151(7) 0.0165(7) 0.0023(5) 0.0024(6) 0.0007(5)
C12 0.0146(7) 0.0114(6) 0.0145(6) 0.0027(5) 0.0012(5) -0.0001(5)
C13 0.0155(7) 0.0109(6) 0.0106(6) 0.0016(5) 0.0024(5) -0.0025(5)
C14 0.0147(6) 0.0112(6) 0.0155(6) 0.0011(5) 0.0019(5) 0.0008(5)
C15 0.0133(6) 0.0123(6) 0.0133(6) -0.0010(5) 0.0027(5) -0.0009(5)
C16 0.0146(7) 0.0109(6) 0.0101(6) -0.0004(5) 0.0014(5) -0.0021(5)
C17 0.0137(6) 0.0122(6) 0.0120(6) 0.0012(5) 0.0021(5) -0.0006(5)
C18 0.0133(6) 0.0133(6) 0.0135(6) 0.0014(5) 0.0034(5) -0.0017(5)
C19 0.0144(6) 0.0140(7) 0.0107(6) 0.0005(5) 0.0034(5) -0.0009(5)
C20 0.0136(6) 0.0144(7) 0.0107(6) 0.0012(5) 0.0036(5) -0.0004(5)
C21 0.0221(7) 0.0124(6) 0.0185(7) 0.0028(5) 0.0090(6) -0.0006(6)
C22 0.0140(6) 0.0138(7) 0.0123(6) 0.0036(5) 0.0028(5) -0.0009(5)
C23 0.0254(9) 0.0290(9) 0.0459(11) 0.0227(8) 0.0223(9) 0.0150(7)
C24 0.0303(10) 0.0385(11) 0.0586(14) 0.0359(10) 0.0245(10) 0.0199(9)
C25 0.0182(8) 0.0290(9) 0.0224(8) 0.0172(7) 0.0037(6) 0.0005(6)
C26 0.0171(7) 0.0211(7) 0.0135(6) 0.0013(5) 0.0047(6) -0.0022(6)
C27 0.0171(7) 0.0143(7) 0.0159(7) 0.0013(5) 0.0041(6) 0.0002(5)

loop_
_atom_type_symbol
_atom_type_description
_atom_type_scat_dispersion_real
_atom_type_scat_dispersion_imag
_atom_type_scat_source
C C 0.0018 0.0011 'International Tables Vol C Tables 4.2.6.8 and 6.1.1.4'
H H 0.0000 0.0000 'International Tables Vol C Tables 4.2.6.8 and 6.1.1.4'
N N 0.0038 0.0023 'International Tables Vol C Tables 4.2.6.8 and 6.1.1.4'
Br Br 0.1086 1.8591 'International Tables Vol C Tables 4.2.6.8 and 6.1.1.4'

loop_
_geom_angle_atom_site_label_1
_geom_angle_atom_site_label_2
_geom_angle_atom_site_label_3
_geom_angle
C12 N1 C1 108.44(12)
C12 N1 C13 126.95(12)
C1 N1 C13 124.54(12)
C2 C1 N1 129.25(13)
C2 C1 C6 121.74(13)
N1 C1 C6 108.87(13)
C3 C2 C1 117.76(14)
C3 C2 H2 121.1
C1 C2 H2 121.1
C2 C3 C4 121.38(15)
C2 C3 H3 119.3
C4 C3 H3 119.3
C5 C4 C3 120.43(14)
C5 C4 H4 119.8
C3 C4 H4 119.8
C4 C5 C6 119.50(14)
C4 C5 H5 120.2
C6 C5 H5 120.3
C5 C6 C1 119.12(14)
C5 C6 C7 133.96(14)
C1 C6 C7 106.86(12)
C8 C7 C12 119.32(14)
C8 C7 C6 133.67(14)
C12 C7 C6 106.99(12)
C9 C8 C7 119.03(14)
C9 C8 H8 120.5
C7 C8 H8 120.5
C8 C9 C10 120.79(14)
C8 C9 H9 119.6
C10 C9 H9 119.6
C11 C10 C9 121.53(14)
C11 C10 H10 119.2
C9 C10 H10 119.2
C10 C11 C12 117.36(14)
C10 C11 H11 121.3
C12 C11 H11 121.3
N1 C12 C11 129.26(13)
N1 C12 C7 108.83(13)
C11 C12 C7 121.91(13)
C14 C13 C18 120.06(13)
C14 C13 N1 120.64(13)
C18 C13 N1 119.29(13)
C15 C14 C13 119.24(13)
C15 C14 H14 120.4
C13 C14 H14 120.4
C14 C15 C16 121.28(14)
C14 C15 H15 119.4
C16 C15 H15 119.4
C17 C16 C15 118.55(13)
C17 C16 C19 122.75(13)
C15 C16 C19 118.66(13)
C18 C17 C16 120.47(14)
C18 C17 H17 119.8
C16 C17 H17 119.8
C17 C18 C13 120.21(14)
C17 C18 H18 119.9
C13 C18 H18 119.9
C20 C19 C16 128.43(14)
C20 C19 H19 115.8
C16 C19 H19 115.8
C19 C20 C21 121.12(13)
C19 C20 C22 124.53(13)
C21 C20 C22 114.33(13)
N2 C21 C20 175.25(17)
C23 C22 C27 118.28(14)
C23 C22 C20 119.89(14)
C27 C22 C20 121.83(13)
C24 C23 C22 121.10(16)
C24 C23 H23 119.5
C22 C23 H23 119.5
C25 C24 C23 119.44(17)
C25 C24 H24 120.3
C23 C24 H24 120.3
C24 C25 C26 121.09(15)
C24 C25 Br1 119.13(13)
C26 C25 Br1 119.77(13)
C25 C26 C27 118.96(15)
C25 C26 H26 120.5
C27 C26 H26 120.5
C26 C27 C22 121.12(14)
C26 C27 H27 119.4
C22 C27 H27 119.4

loop_
_geom_bond_atom_site_label_1
_geom_bond_atom_site_label_2
_geom_bond_distance
Br1 C25 1.8938(16)
N1 C12 1.3939(19)
N1 C1 1.4003(19)
N1 C13 1.4173(17)
N2 C21 1.149(2)
C1 C2 1.394(2)
C1 C6 1.412(2)
C2 C3 1.384(2)
C2 H2 0.9500
C3 C4 1.403(2)
C3 H3 0.9500
C4 C5 1.384(2)
C4 H4 0.9500
C5 C6 1.396(2)
C5 H5 0.9500
C6 C7 1.444(2)
C7 C8 1.402(2)
C7 C12 1.415(2)
C8 C9 1.384(2)
C8 H8 0.9500
C9 C10 1.403(2)
C9 H9 0.9500
C10 C11 1.392(2)
C10 H10 0.9500
C11 C12 1.395(2)
C11 H11 0.9500
C13 C14 1.394(2)
C13 C18 1.394(2)
C14 C15 1.386(2)
C14 H14 0.9500
C15 C16 1.402(2)
C15 H15 0.9500
C16 C17 1.397(2)
C16 C19 1.4658(19)
C17 C18 1.386(2)
C17 H17 0.9500
C18 H18 0.9500
C19 C20 1.348(2)
C19 H19 0.9500
C20 C21 1.446(2)
C20 C22 1.4815(19)
C22 C23 1.389(2)
C22 C27 1.397(2)
C23 C24 1.386(2)
C23 H23 0.9500
C24 C25 1.379(3)
C24 H24 0.9500
C25 C26 1.383(2)
C26 C27 1.389(2)
C26 H26 0.9500
C27 H27 0.9500

loop_
_geom_torsion_atom_site_label_1
_geom_torsion_atom_site_label_2
_geom_torsion_atom_site_label_3
_geom_torsion_atom_site_label_4
_geom_torsion
C12 N1 C1 C2 175.46(16)
C13 N1 C1 C2 -1.7(3)
C12 N1 C1 C6 -0.23(17)
C13 N1 C1 C6 -177.37(13)
N1 C1 C2 C3 -176.96(16)
C6 C1 C2 C3 -1.8(2)
C1 C2 C3 C4 -0.4(2)
C2 C3 C4 C5 2.0(3)
C3 C4 C5 C6 -1.5(2)
C4 C5 C6 C1 -0.5(2)
C4 C5 C6 C7 176.29(16)
C2 C1 C6 C5 2.2(2)
N1 C1 C6 C5 178.30(14)
C2 C1 C6 C7 -175.38(14)
N1 C1 C6 C7 0.70(17)
C5 C6 C7 C8 0.4(3)
C1 C6 C7 C8 177.45(16)
C5 C6 C7 C12 -177.98(17)
C1 C6 C7 C12 -0.90(16)
C12 C7 C8 C9 -1.7(2)
C6 C7 C8 C9 -179.87(16)
C7 C8 C9 C10 -0.4(2)
C8 C9 C10 C11 1.4(2)
C9 C10 C11 C12 -0.1(2)
C1 N1 C12 C11 178.69(15)
C13 N1 C12 C11 -4.3(3)
C1 N1 C12 C7 -0.34(17)
C13 N1 C12 C7 176.71(13)
C10 C11 C12 N1 178.98(15)
C10 C11 C12 C7 -2.1(2)
C8 C7 C12 N1 -177.86(13)
C6 C7 C12 N1 0.77(17)
C8 C7 C12 C11 3.0(2)
C6 C7 C12 C11 -178.35(14)
C12 N1 C13 C14 -46.8(2)
C1 N1 C13 C14 129.77(16)
C12 N1 C13 C18 133.77(16)
C1 N1 C13 C18 -49.6(2)
C18 C13 C14 C15 0.9(2)
N1 C13 C14 C15 -178.46(13)
C13 C14 C15 C16 3.0(2)
C14 C15 C16 C17 -4.5(2)
C14 C15 C16 C19 177.62(13)
C15 C16 C17 C18 2.0(2)
C19 C16 C17 C18 179.82(13)
C16 C17 C18 C13 1.8(2)
C14 C13 C18 C17 -3.4(2)
N1 C13 C18 C17 176.05(13)
C17 C16 C19 C20 29.1(2)
C15 C16 C19 C20 -153.16(16)
C16 C19 C20 C21 5.0(2)
C16 C19 C20 C22 -176.57(14)
C19 C20 C22 C23 160.66(17)
C21 C20 C22 C23 -20.8(2)
C19 C20 C22 C27 -19.2(2)
C21 C20 C22 C27 159.31(14)
C27 C22 C23 C24 0.6(3)
C20 C22 C23 C24 -179.3(2)
C22 C23 C24 C25 -0.2(4)
C23 C24 C25 C26 -0.5(3)
C23 C24 C25 Br1 -179.91(18)
C24 C25 C26 C27 0.7(3)
Br1 C25 C26 C27 -179.85(12)
C25 C26 C27 C22 -0.3(2)
C23 C22 C27 C26 -0.3(2)
C20 C22 C27 C26 179.56(14)
